data_2010965
loop_
_publ_author_name
'Peng, Ying'
'Lu, Shaofang'
'Wu, Daxu'
'Wu, Qiangjin'
'Huang, Jianquan'

_publ_section_title
;
 Bis(1-acetonylpyridinium) pyridinium hexaiodobismuth(III)
;
_journal_issue 5
_journal_name_full 'Acta Crystallographica Section C'
_journal_page_first e183
_journal_page_last e184
_journal_paper_doi 10.1107/S0108270100005230
_journal_volume 56
_journal_year 2000
_chemical_formula_iupac '2(C8 H10 N O) (C5 H6 N) [Bi I6]'
_chemical_formula_moiety '2(C8 H10 N O), C5 H6 N, Bi I6'
_chemical_formula_sum 'C21 H26 Bi I6 N3 O2'
_chemical_formula_weight 1322.83
_chemical_name_systematic
;
Bis(acetonylpyridine) pyridinium hexaiodo-bismuth(III)
;
_space_group_IT_number 14
_symmetry_cell_setting monoclinic
_symmetry_space_group_name_Hall '-P 2yn'
_symmetry_space_group_name_H-M 'P 1 21/n 1'
_atom_type_scat_source SHELXTL-5
_cell_angle_alpha 90.00
_cell_angle_beta 108.19(3)
_cell_angle_gamma 90.00
_cell_formula_units_Z 2
_cell_length_a 10.675(2)
_cell_length_b 11.083(2)
_cell_length_c 15.195(3)
_cell_measurement_reflns_used 20
_cell_measurement_temperature 293(2)
_cell_measurement_theta_max 12.94
_cell_measurement_theta_min 7.95
_cell_volume 1707.9(6)
_diffrn_measurement_device_type 'Rigaku AFC-5R'
_diffrn_measurement_method \w-2\q
_diffrn_radiation_type MoK\a
_diffrn_radiation_wavelength .71069
_diffrn_reflns_av_R_equivalents .000
_diffrn_reflns_limit_h_max 13
_diffrn_reflns_limit_h_min 0
_diffrn_reflns_limit_k_max 13
_diffrn_reflns_limit_k_min 0
_diffrn_reflns_limit_l_max 17
_diffrn_reflns_limit_l_min -18
_diffrn_reflns_number 3358
_diffrn_reflns_theta_max 26.0
_diffrn_standards_decay_% 3.4
_diffrn_standards_interval_count 300
_diffrn_standards_interval_time 120
_diffrn_standards_number 3
_exptl_absorpt_coefficient_mu 10.605
_exptl_absorpt_correction_T_max .346
_exptl_absorpt_correction_T_min .261
_exptl_absorpt_correction_type psi-scan
_exptl_absorpt_process_details '(North et al., 1968)'
_exptl_crystal_colour red
_exptl_crystal_density_diffrn 2.572
_exptl_crystal_density_method 'not measured'
_exptl_crystal_description prism
_exptl_crystal_F_000 1180
_exptl_crystal_size_max .13
_exptl_crystal_size_mid .13
_exptl_crystal_size_min .10
_refine_diff_density_max .94
_refine_diff_density_min -1.00
_refine_ls_extinction_method none
_refine_ls_goodness_of_fit_ref 1.039
_refine_ls_hydrogen_treatment constr
_refine_ls_number_parameters 151
_refine_ls_number_reflns 3358
_refine_ls_R_factor_gt .036
_refine_ls_shift/su_max .001
_refine_ls_structure_factor_coef Fsqd
_refine_ls_weighting_details 'w = 1/[\s^2^(Fo^2^)]'
_refine_ls_weighting_scheme calc
_refine_ls_wR_factor_ref .091
_reflns_number_gt 2264
_reflns_number_total 3358
_reflns_threshold_expression I>2\s(I)
_cod_data_source_file qb0197.cif
_cod_data_source_block I
_cod_depositor_comments
;
The following automatic conversions were performed:
'_symmetry_cell_setting' value 'Monoclinic' changed to 'monoclinic'
according to '/home/saulius/struct/CIF-dictionaries/cif_core.dic'
dictionary named 'cif_core.dic' version 2.4.1 from 2010-06-29.

Automatic conversion script
Id: cif_fix_enum 1527 2010-12-29 10:47:43Z saulius 

The following automatic conversions were performed:

'_symmetry_cell_setting' value 'Monoclinic' changed to 'monoclinic'
according to /home/saulius/struct/CIF-dictionaries/cif_core.dic
dictionary named 'cif_core.dic' version 2.4.1 from 2010-06-29.

Automatic conversion script
Id: cif_fix_values 1715 2011-07-08 13:25:40Z adriana 
;
_cod_original_sg_symbol_H-M 'P 21/n'
_cod_database_code 2010965
_cod_database_fobs_code 2010965

loop_
_symmetry_equiv_pos_as_xyz
'x, y, z'
'-x+1/2, y+1/2, -z+1/2'
'-x, -y, -z'
'x-1/2, -y-1/2, z-1/2'

loop_
_atom_site_aniso_label
_atom_site_aniso_U_11
_atom_site_aniso_U_22
_atom_site_aniso_U_33
_atom_site_aniso_U_12
_atom_site_aniso_U_13
_atom_site_aniso_U_23
Bi1 .0342(3) .0336(3) .0346(3) -.0010(2) .0112(2) -.0013(2)
I1 .0488(4) .0534(5) .0580(4) .0128(3) .0159(3) -.0005(3)
I2 .0478(4) .0680(5) .0416(4) .0019(3) .0137(3) .0096(3)
I3 .0585(4) .0461(4) .0569(4) -.0186(3) .0194(3) -.0107(3)
O1 .048(6) .111(9) .155(11) .009(5) .000(6) .065(8)
N1 .039(5) .060(6) .042(4) .007(4) .015(4) .003(4)
C1 .088(11) .097(13) .093(11) .000(9) .033(9) .036(10)
C2 .066(8) .050(8) .079(9) -.014(6) .029(7) -.002(6)
C3 .033(6) .085(10) .052(6) .010(5) .008(5) .003(6)
C4 .062(7) .061(8) .056(7) .015(6) .020(6) -.009(6)
C5 .085(10) .063(9) .066(8) -.008(7) .031(7) -.010(7)
C6 .078(9) .062(9) .078(9) .009(7) .034(7) .012(7)
C7 .065(8) .091(12) .073(8) .019(8) .032(7) -.004(8)
C8 .053(7) .067(9) .063(7) -.002(6) .023(6) -.019(6)
C9 .19(2) .115(17) .055(9) -.073(18) .036(12) -.001(9)
C10 .073(13) .17(3) .19(3) -.046(15) .083(17) -.09(2)
C11 .093(16) .073(13) .18(2) .038(10) -.039(14) -.048(14)

loop_
_atom_site_label
_atom_site_fract_x
_atom_site_fract_y
_atom_site_fract_z
_atom_site_U_iso_or_equiv
_atom_site_thermal_displace_type
_atom_site_calc_flag
_atom_site_refinement_flags
_atom_site_occupancy
_atom_site_disorder_group
_atom_site_type_symbol
Bi1 .0000 .5000 .5000 .03403(14) Uani d S 1 . Bi
I1 .23013(7) .33688(7) .49107(5) .0536(2) Uani d . 1 . I
I2 -.03048(7) .58537(7) .30169(5) .0525(2) Uani d . 1 . I
I3 -.20046(7) .29770(7) .41669(5) .0535(2) Uani d . 1 . I
O1 .0967(9) -.0206(11) .3559(9) .112(4) Uani d . 1 . O
N1 .0040(8) .1306(9) .2136(6) .046(2) Uani d . 1 . N
C1 -.1107(14) -.0746(15) .3737(11) .091(5) Uani d . 1 . C
H1A -.0595 -.1222 .4252 .137 Uiso calc R 1 . H
H1B -.1693 -.1263 .3286 .137 Uiso calc R 1 . H
H1C -.1611 -.0162 .3949 .137 Uiso calc R 1 . H
C2 -.0206(13) -.0112(11) .3308(10) .064(3) Uani d . 1 . C
C3 -.0904(10) .0669(12) .2486(8) .058(3) Uani d . 1 . C
H3A -.1467 .0168 .1998 .069 Uiso calc R 1 . H
H3B -.1457 .1250 .2667 .069 Uiso calc R 1 . H
C4 .0433(11) .2407(12) .2415(8) .059(3) Uani d . 1 . C
H4A .0056 .2807 .2808 .071 Uiso calc R 1 . H
C5 .1383(14) .2976(13) .2141(9) .070(4) Uani d . 1 . C
H5A .1663 .3750 .2346 .083 Uiso calc R 1 . H
C6 .1911(14) .2378(13) .1557(9) .070(4) Uani d . 1 . C
H6A .2547 .2753 .1350 .084 Uiso calc R 1 . H
C7 .1523(13) .1258(15) .1280(10) .074(4) Uani d . 1 . C
H7A .1902 .0851 .0892 .089 Uiso calc R 1 . H
C8 .0564(11) .0702(12) .1568(8) .060(3) Uani d . 1 . C
H8A .0285 -.0075 .1372 .072 Uiso calc R 1 . H
C9 .511(4) .084(2) .4428(11) .120(8) Uani d PD 1.03 . C
H9A .5181 .1403 .3995 .144 Uiso calc R 1 . H
C10 .616(2) .030(3) .495(2) .134(10) Uani d PD 1.03 . C
H10A .6985 .0552 .4948 .161 Uiso calc R 1 . H
C11 .604(3) -.059(2) .550(2) .135(10) Uani d PD 1.03 . C
H11A .6781 -.1031 .5820 .162 Uiso calc R 1 . H

loop_
_geom_angle_atom_site_label_1
_geom_angle_atom_site_label_2
_geom_angle_atom_site_label_3
_geom_angle_site_symmetry_1
_geom_angle_site_symmetry_3
_geom_angle
_geom_angle_publ_flag
I2 Bi1 I2 . 3_566 180.0 no
I2 Bi1 I3 . . 88.50(3) yes
I2 Bi1 I3 3_566 . 91.50(3) no
I2 Bi1 I3 . 3_566 91.50(3) no
I2 Bi1 I3 3_566 3_566 88.50(3) no
I3 Bi1 I3 . 3_566 180.0 no
I2 Bi1 I1 . . 88.82(3) yes
I2 Bi1 I1 3_566 . 91.18(3) no
I3 Bi1 I1 . . 90.91(3) yes
I3 Bi1 I1 3_566 . 89.09(3) no
I2 Bi1 I1 . 3_566 91.18(3) no
I2 Bi1 I1 3_566 3_566 88.82(3) no
I3 Bi1 I1 . 3_566 89.09(3) no
I3 Bi1 I1 3_566 3_566 90.91(3) no
I1 Bi1 I1 . 3_566 180.0 no
C4 N1 C8 . . 120.8(10) no
C4 N1 C3 . . 121.2(10) no
C8 N1 C3 . . 117.8(10) no
O1 C2 C1 . . 124.9(13) no
O1 C2 C3 . . 120.8(12) no
C1 C2 C3 . . 114.3(11) no
N1 C3 C2 . . 111.1(9) no
N1 C4 C5 . . 121.4(11) no
C6 C5 C4 . . 118.2(13) no
C7 C6 C5 . . 120.5(14) no
C6 C7 C8 . . 120.3(13) no
N1 C8 C7 . . 118.7(12) no
C11 C9 C10 3_656 . 120.2(16) no
C9 C10 C11 . . 120.0(17) no
C9 C11 C10 3_656 . 119.4(16) no

loop_
_geom_bond_atom_site_label_1
_geom_bond_atom_site_label_2
_geom_bond_site_symmetry_2
_geom_bond_distance
_geom_bond_publ_flag
Bi1 I2 . 3.0772(9) yes
Bi1 I2 3_566 3.0772(9) no
Bi1 I3 . 3.0850(9) yes
Bi1 I3 3_566 3.0850(9) no
Bi1 I1 . 3.0871(8) yes
Bi1 I1 3_566 3.0871(8) no
O1 C2 . 1.194(15) no
N1 C4 . 1.32(2) no
N1 C8 . 1.345(14) no
N1 C3 . 1.459(14) no
C1 C2 . 1.50(2) no
C2 C3 . 1.51(2) no
C4 C5 . 1.37(2) no
C5 C6 . 1.36(2) no
C6 C7 . 1.33(2) no
C7 C8 . 1.38(2) no
C9 C11 3_656 1.30(2) no
C9 C10 . 1.30(2) no
C10 C11 . 1.31(2) no
C11 C9 3_656 1.30(2) no
